data_7108770
loop_
_publ_author_name
'Tomasz Wdowik'
'Cezary Samojlowicz'
'Magdalena Jawiczuk'
'Maura Malinska'
'Krzysztof Wozniak'
'Karol Grela'

_publ_section_title
;
 Ruthenium nitronate complexes as tunable catalysts for olefin metathesis
 and other transformations
;
_journal_name_full Chem.Commun.
_journal_page_first 674
_journal_paper_doi 10.1039/c2cc37385h
_journal_volume 49
_journal_year 2013
_chemical_formula_moiety 'C47 H73 Cl N3 O2 P Ru'
_chemical_formula_sum 'C47 H73 Cl N3 O2 P Ru'
_chemical_formula_weight 879.57
_chemical_name_systematic
;
?
;
_space_group_IT_number 14
_symmetry_cell_setting monoclinic
_symmetry_space_group_name_Hall '-P 2ybc'
_symmetry_space_group_name_H-M 'P 1 21/c 1'
_atom_sites_solution_hydrogens geom
_atom_sites_solution_primary direct
_atom_sites_solution_secondary difmap
_audit_creation_method SHELXL-97
_cell_angle_alpha 90.00
_cell_angle_beta 94.636(7)
_cell_angle_gamma 90.00
_cell_formula_units_Z 4
_cell_length_a 14.9004(18)
_cell_length_b 14.2899(13)
_cell_length_c 24.009(2)
_cell_measurement_temperature 100(2)
_cell_volume 5095.4(9)
_computing_cell_refinement 'Bruker SMART'
_computing_data_collection 'Bruker SMART'
_computing_data_reduction 'Bruker SAINT'
_computing_molecular_graphics 'WINGX, MERCURY'
_computing_publication_material 'Bruker SHELXTL'
_computing_structure_refinement 'SHELXL-97 (Sheldrick, 1997)'
_computing_structure_solution 'SHELXS-97 (Sheldrick, 1990)'
_diffrn_ambient_temperature 100(2)
_diffrn_measured_fraction_theta_full 0.991
_diffrn_measured_fraction_theta_max 0.991
_diffrn_measurement_device_type 'Kappa ApexII Ultra CCD'
_diffrn_measurement_method 'phi and omega scans'
_diffrn_radiation_monochromator 'multi-layer optics'
_diffrn_radiation_source 'TXS rotating anode'
_diffrn_radiation_type MoK\a
_diffrn_radiation_wavelength 0.71073
_diffrn_reflns_av_R_equivalents 0.2302
_diffrn_reflns_av_sigmaI/netI 0.1558
_diffrn_reflns_limit_h_max 17
_diffrn_reflns_limit_h_min -17
_diffrn_reflns_limit_k_max 16
_diffrn_reflns_limit_k_min -16
_diffrn_reflns_limit_l_max 28
_diffrn_reflns_limit_l_min -28
_diffrn_reflns_number 117503
_diffrn_reflns_theta_full 25.12
_diffrn_reflns_theta_max 25.12
_diffrn_reflns_theta_min 1.37
_exptl_absorpt_coefficient_mu 0.427
_exptl_absorpt_correction_T_max 0.9626
_exptl_absorpt_correction_T_min 0.9119
_exptl_absorpt_correction_type numerical
_exptl_absorpt_process_details
;
SADABS-2008/1 - Bruker AXS area detector scaling and absorption correction
;
_exptl_crystal_colour orange
_exptl_crystal_density_diffrn 1.147
_exptl_crystal_density_method 'not measured'
_exptl_crystal_description plate
_exptl_crystal_F_000 1872
_exptl_crystal_size_max 0.22
_exptl_crystal_size_mid 0.10
_exptl_crystal_size_min 0.09
_refine_diff_density_max 2.568
_refine_diff_density_min -1.153
_refine_diff_density_rms 0.154
_refine_ls_extinction_method none
_refine_ls_goodness_of_fit_ref 1.103
_refine_ls_hydrogen_treatment constr
_refine_ls_matrix_type full
_refine_ls_number_parameters 497
_refine_ls_number_reflns 9009
_refine_ls_number_restraints 80
_refine_ls_restrained_S_all 1.099
_refine_ls_R_factor_all 0.2101
_refine_ls_R_factor_gt 0.1418
_refine_ls_shift/su_max 0.000
_refine_ls_shift/su_mean 0.000
_refine_ls_structure_factor_coef Fsqd
_refine_ls_weighting_details 'calc w=1/[\s^2^(Fo^2^)+(0.1126P)^2^+70.6126P] where P=(Fo^2^+2Fc^2^)/3'
_refine_ls_weighting_scheme calc
_refine_ls_wR_factor_gt 0.2919
_refine_ls_wR_factor_ref 0.3247
_reflns_number_gt 5506
_reflns_number_total 9009
_reflns_threshold_expression >2sigma(I)
_cod_data_source_file c2cc37385h.txt
_cod_data_source_block ru6
_cod_original_sg_symbol_H-M P2(1)/c
_cod_database_code 7108770

loop_
_symmetry_equiv_pos_as_xyz
'x, y, z'
'-x, y+1/2, -z+1/2'
'-x, -y, -z'
'x, -y-1/2, z-1/2'

loop_
_atom_site_label
_atom_site_type_symbol
_atom_site_fract_x
_atom_site_fract_y
_atom_site_fract_z
_atom_site_U_iso_or_equiv
_atom_site_adp_type
_atom_site_occupancy
_atom_site_symmetry_multiplicity
_atom_site_calc_flag
_atom_site_refinement_flags
C1 C 0.3739(8) 0.2697(8) 0.1923(5) 0.030(3) Uani 1 1 d U
C2 C 0.3916(8) 0.3391(9) 0.2823(5) 0.035(3) Uani 1 1 d U
H2A H 0.3627 0.3999 0.2893 0.042 Uiso 1 1 calc R
H2B H 0.4054 0.3059 0.3182 0.042 Uiso 1 1 calc R
C3 C 0.4728(9) 0.3501(10) 0.2508(5) 0.044(4) Uani 1 1 d U
H3A H 0.4906 0.4168 0.2496 0.053 Uiso 1 1 calc R
H3B H 0.5237 0.3139 0.2689 0.053 Uiso 1 1 calc R
C4 C 0.5047(8) 0.3408(8) 0.1518(5) 0.032(3) Uani 1 1 d U
C5 C 0.4775(10) 0.4214(10) 0.1195(5) 0.045(3) Uani 1 1 d U
C6 C 0.5328(11) 0.4410(12) 0.0751(7) 0.061(4) Uani 1 1 d U
H6 H 0.5169 0.4914 0.0505 0.073 Uiso 1 1 calc R
C7 C 0.6040(11) 0.3923(11) 0.0674(7) 0.061(4) Uani 1 1 d U
H7 H 0.6392 0.4105 0.0379 0.073 Uiso 1 1 calc R
C8 C 0.6323(11) 0.3144(11) 0.0996(6) 0.056(4) Uani 1 1 d U
H8 H 0.6836 0.2787 0.0919 0.067 Uiso 1 1 calc R
C9 C 0.5792(9) 0.2918(8) 0.1450(5) 0.036(3) Uani 1 1 d U
C10 C 0.6134(10) 0.2098(9) 0.1815(6) 0.042(3) Uani 1 1 d .
H10 H 0.5640 0.1916 0.2051 0.051 Uiso 1 1 calc R
C11 C 0.6375(11) 0.1233(10) 0.1485(8) 0.065(5) Uani 1 1 d .
H11A H 0.6580 0.0734 0.1745 0.097 Uiso 1 1 calc R
H11B H 0.6857 0.1389 0.1247 0.097 Uiso 1 1 calc R
H11C H 0.5843 0.1021 0.1253 0.097 Uiso 1 1 calc R
C12 C 0.6943(11) 0.2400(11) 0.2211(6) 0.056(4) Uani 1 1 d .
H12A H 0.7153 0.1867 0.2443 0.084 Uiso 1 1 calc R
H12B H 0.6762 0.2910 0.2451 0.084 Uiso 1 1 calc R
H12C H 0.7430 0.2615 0.1991 0.084 Uiso 1 1 calc R
C13 C 0.4015(14) 0.4846(14) 0.1352(8) 0.082(4) Uani 1 1 d U
H13 H 0.3623 0.4481 0.1592 0.099 Uiso 1 1 calc R
C14 C 0.4363(12) 0.5666(12) 0.1668(8) 0.071(5) Uani 1 1 d U
H14A H 0.4718 0.5459 0.2007 0.107 Uiso 1 1 calc R
H14B H 0.3858 0.6051 0.1772 0.107 Uiso 1 1 calc R
H14C H 0.4745 0.6035 0.1437 0.107 Uiso 1 1 calc R
C15 C 0.3438(13) 0.5164(14) 0.0827(8) 0.084(4) Uani 1 1 d U
H15A H 0.3205 0.4614 0.0618 0.126 Uiso 1 1 calc R
H15B H 0.3808 0.5538 0.0591 0.126 Uiso 1 1 calc R
H15C H 0.2934 0.5543 0.0937 0.126 Uiso 1 1 calc R
C16 C 0.2467(10) 0.2553(8) 0.2539(5) 0.035(3) Uani 1 1 d .
C17 C 0.1719(10) 0.3024(8) 0.2289(5) 0.034(3) Uani 1 1 d .
C19 C 0.0875(10) 0.2785(9) 0.2422(6) 0.040(3) Uani 1 1 d .
H19 H 0.0370 0.3102 0.2244 0.048 Uiso 1 1 calc R
C20 C 0.0734(11) 0.2088(10) 0.2813(6) 0.049(4) Uani 1 1 d .
H20 H 0.0146 0.1912 0.2899 0.059 Uiso 1 1 calc R
C21 C 0.1497(10) 0.1666(10) 0.3069(6) 0.048(4) Uani 1 1 d .
H21 H 0.1417 0.1231 0.3361 0.057 Uiso 1 1 calc R
C22 C 0.2379(9) 0.1836(9) 0.2929(5) 0.039(3) Uani 1 1 d .
C23 C 0.3160(10) 0.1309(9) 0.3206(5) 0.040(3) Uani 1 1 d .
H23 H 0.3715 0.1478 0.3021 0.048 Uiso 1 1 calc R
C24 C 0.3293(11) 0.1576(10) 0.3824(5) 0.052(4) Uani 1 1 d .
H24A H 0.3808 0.1231 0.4002 0.078 Uiso 1 1 calc R
H24B H 0.2750 0.1418 0.4008 0.078 Uiso 1 1 calc R
H24C H 0.3408 0.2250 0.3857 0.078 Uiso 1 1 calc R
C26 C 0.3012(10) 0.0246(9) 0.3155(5) 0.043(4) Uani 1 1 d .
H26A H 0.3540 -0.0082 0.3330 0.065 Uiso 1 1 calc R
H26B H 0.2925 0.0073 0.2760 0.065 Uiso 1 1 calc R
H26C H 0.2478 0.0070 0.3343 0.065 Uiso 1 1 calc R
C27 C 0.1819(10) 0.3842(8) 0.1891(6) 0.041(3) Uani 1 1 d .
H27 H 0.2375 0.3735 0.1692 0.049 Uiso 1 1 calc R
C28 C 0.1937(12) 0.4780(10) 0.2217(8) 0.074(6) Uani 1 1 d .
H28A H 0.2020 0.5292 0.1954 0.111 Uiso 1 1 calc R
H28B H 0.2465 0.4740 0.2486 0.111 Uiso 1 1 calc R
H28C H 0.1399 0.4901 0.2415 0.111 Uiso 1 1 calc R
C29 C 0.1029(11) 0.3955(11) 0.1449(7) 0.061(5) Uani 1 1 d .
H29A H 0.1147 0.4480 0.1203 0.092 Uiso 1 1 calc R
H29B H 0.0477 0.4077 0.1633 0.092 Uiso 1 1 calc R
H29C H 0.0956 0.3380 0.1228 0.092 Uiso 1 1 calc R
C30 C 0.3655(9) 0.2693(8) 0.0358(5) 0.036(3) Uani 1 1 d U
H30 H 0.4002 0.2908 0.0068 0.043 Uiso 1 1 calc R
C31 C 0.3987(9) 0.2056(8) 0.0754(5) 0.029(3) Uani 1 1 d .
H31 H 0.4565 0.1781 0.0741 0.035 Uiso 1 1 calc R
C32 C 0.1636(10) -0.0008(8) 0.1229(6) 0.041(3) Uani 1 1 d U
H32 H 0.1170 -0.0289 0.0955 0.049 Uiso 1 1 calc R
C33 C 0.1194(9) 0.0804(9) 0.1520(6) 0.045(4) Uani 1 1 d U
H33A H 0.1025 0.1304 0.1247 0.054 Uiso 1 1 calc R
H33B H 0.1623 0.1068 0.1815 0.054 Uiso 1 1 calc R
C34 C 0.0353(11) 0.0445(10) 0.1780(7) 0.062(5) Uani 1 1 d .
H34A H 0.0055 0.0968 0.1963 0.074 Uiso 1 1 calc R
H34B H -0.0079 0.0186 0.1484 0.074 Uiso 1 1 calc R
C35 C 0.0616(13) -0.0308(11) 0.2206(7) 0.070(5) Uani 1 1 d .
H35A H 0.1022 -0.0035 0.2510 0.084 Uiso 1 1 calc R
H35B H 0.0069 -0.0537 0.2371 0.084 Uiso 1 1 calc R
C36 C 0.1076(11) -0.1110(11) 0.1954(7) 0.059(4) Uani 1 1 d .
H36A H 0.0654 -0.1423 0.1674 0.070 Uiso 1 1 calc R
H36B H 0.1265 -0.1571 0.2248 0.070 Uiso 1 1 calc R
C37 C 0.1908(10) -0.0760(10) 0.1672(6) 0.048(4) Uani 1 1 d .
H37A H 0.2196 -0.1293 0.1492 0.057 Uiso 1 1 calc R
H37B H 0.2351 -0.0494 0.1958 0.057 Uiso 1 1 calc R
C38 C 0.3305(8) -0.0593(8) 0.0785(5) 0.026(3) Uani 1 1 d U
H38 H 0.3402 -0.0823 0.1179 0.031 Uiso 1 1 calc R
C39 C 0.4242(8) -0.0423(8) 0.0609(5) 0.029(3) Uani 1 1 d .
H39A H 0.4524 0.0102 0.0828 0.035 Uiso 1 1 calc R
H39B H 0.4207 -0.0249 0.0209 0.035 Uiso 1 1 calc R
C40 C 0.4815(9) -0.1299(9) 0.0703(6) 0.038(3) Uani 1 1 d .
H40A H 0.4908 -0.1427 0.1109 0.045 Uiso 1 1 calc R
H40B H 0.5413 -0.1190 0.0562 0.045 Uiso 1 1 calc R
C41 C 0.4377(9) -0.2149(8) 0.0408(6) 0.041(4) Uani 1 1 d .
H41A H 0.4388 -0.2069 -0.0001 0.050 Uiso 1 1 calc R
H41B H 0.4733 -0.2715 0.0518 0.050 Uiso 1 1 calc R
C42 C 0.3419(10) -0.2292(8) 0.0547(6) 0.041(4) Uani 1 1 d .
H42A H 0.3419 -0.2492 0.0942 0.049 Uiso 1 1 calc R
H42B H 0.3147 -0.2802 0.0310 0.049 Uiso 1 1 calc R
C43 C 0.2844(8) -0.1417(8) 0.0460(5) 0.031(3) Uani 1 1 d U
H43A H 0.2242 -0.1530 0.0593 0.037 Uiso 1 1 calc R
H43B H 0.2765 -0.1264 0.0057 0.037 Uiso 1 1 calc R
C44 C 0.1972(9) 0.0555(9) 0.0129(5) 0.036(3) Uani 1 1 d .
H44 H 0.1736 -0.0087 0.0040 0.044 Uiso 1 1 calc R
C45 C 0.1137(11) 0.1167(11) 0.0102(7) 0.061(4) Uani 1 1 d .
H45A H 0.0722 0.0941 0.0375 0.073 Uiso 1 1 calc R
H45B H 0.1308 0.1819 0.0201 0.073 Uiso 1 1 calc R
C46 C 0.0666(11) 0.1140(12) -0.0482(6) 0.060(5) Uani 1 1 d .
H46A H 0.0431 0.0501 -0.0559 0.072 Uiso 1 1 calc R
H46B H 0.0146 0.1574 -0.0500 0.072 Uiso 1 1 calc R
C47 C 0.1279(11) 0.1407(11) -0.0928(6) 0.053(4) Uani 1 1 d .
H47A H 0.0945 0.1357 -0.1300 0.064 Uiso 1 1 calc R
H47B H 0.1472 0.2066 -0.0873 0.064 Uiso 1 1 calc R
C48 C 0.2076(12) 0.0802(11) -0.0910(6) 0.060(5) Uani 1 1 d .
H48A H 0.2480 0.1029 -0.1188 0.072 Uiso 1 1 calc R
H48B H 0.1883 0.0161 -0.1020 0.072 Uiso 1 1 calc R
C49 C 0.2620(10) 0.0755(9) -0.0327(5) 0.041(3) Uani 1 1 d .
H49A H 0.3079 0.0254 -0.0327 0.050 Uiso 1 1 calc R
H49B H 0.2934 0.1357 -0.0248 0.050 Uiso 1 1 calc R
N1 N 0.3361(7) 0.2812(6) 0.2415(4) 0.030(2) Uani 1 1 d .
N2 N 0.4509(7) 0.3175(7) 0.1979(4) 0.036(3) Uani 1 1 d .
N3 N 0.2838(8) 0.2978(7) 0.0406(5) 0.038(3) Uani 1 1 d U
O1 O 0.2430(6) 0.2681(5) 0.0846(3) 0.032(2) Uani 1 1 d .
O2 O 0.2288(7) 0.3442(7) 0.0084(4) 0.049(3) Uani 1 1 d U
P1 P 0.2564(2) 0.0436(2) 0.08269(13) 0.0267(8) Uani 1 1 d .
Cl1 Cl 0.4083(2) 0.06764(19) 0.18943(12) 0.0304(7) Uani 1 1 d .
Ru1 Ru 0.32329(7) 0.17621(6) 0.13191(4) 0.0265(3) Uani 1 1 d .

loop_
_atom_site_aniso_label
_atom_site_aniso_U_11
_atom_site_aniso_U_22
_atom_site_aniso_U_33
_atom_site_aniso_U_23
_atom_site_aniso_U_13
_atom_site_aniso_U_12
C1 0.031(3) 0.030(3) 0.030(3) -0.0006(10) 0.0023(10) -0.0001(10)
C2 0.042(7) 0.036(7) 0.030(7) -0.016(6) 0.010(5) 0.001(6)
C3 0.046(8) 0.054(9) 0.034(8) 0.027(7) 0.010(6) 0.003(7)
C4 0.032(3) 0.031(3) 0.031(3) 0.0002(10) 0.0022(10) -0.0005(10)
C5 0.065(9) 0.051(8) 0.019(7) 0.008(6) -0.007(6) -0.027(6)
C6 0.061(4) 0.061(4) 0.061(4) 0.0004(10) 0.0046(11) -0.0006(10)
C7 0.061(4) 0.061(4) 0.060(4) -0.0002(10) 0.0050(11) -0.0008(10)
C8 0.056(4) 0.056(4) 0.056(4) -0.0003(10) 0.0049(11) -0.0003(10)
C9 0.051(8) 0.028(7) 0.030(7) -0.009(5) 0.003(6) -0.016(5)
C10 0.050(9) 0.026(7) 0.052(9) -0.005(6) 0.016(7) -0.009(6)
C11 0.054(10) 0.035(8) 0.107(14) -0.030(9) 0.011(10) -0.005(7)
C12 0.069(11) 0.062(10) 0.038(9) 0.006(7) 0.015(8) -0.028(9)
C13 0.082(4) 0.082(4) 0.083(4) 0.0003(10) 0.0070(10) -0.0002(10)
C14 0.072(5) 0.072(5) 0.071(5) -0.0002(10) 0.0060(11) 0.0003(10)
C15 0.084(4) 0.084(4) 0.084(4) 0.0002(10) 0.0058(10) 0.0002(10)
C16 0.057(10) 0.021(6) 0.026(7) -0.010(5) -0.005(7) 0.009(6)
C17 0.062(10) 0.018(6) 0.020(6) -0.004(5) -0.002(6) -0.003(6)
C19 0.056(10) 0.022(6) 0.043(8) -0.005(6) 0.008(7) 0.003(6)
C20 0.053(10) 0.054(9) 0.045(9) -0.007(7) 0.021(8) 0.010(8)
C21 0.059(10) 0.045(9) 0.040(8) 0.002(7) 0.004(7) -0.001(8)
C22 0.056(9) 0.039(7) 0.021(6) -0.012(6) 0.008(6) 0.011(7)
C23 0.061(10) 0.028(7) 0.030(7) 0.017(6) 0.000(7) 0.012(7)
C24 0.085(12) 0.045(9) 0.025(7) 0.007(6) -0.005(7) -0.005(8)
C26 0.063(10) 0.038(8) 0.030(7) 0.012(6) 0.005(7) 0.000(7)
C27 0.056(9) 0.022(7) 0.046(8) 0.004(6) 0.007(7) 0.013(6)
C28 0.077(13) 0.029(8) 0.117(16) -0.027(9) 0.017(11) -0.004(8)
C29 0.077(12) 0.041(9) 0.065(11) 0.014(8) -0.002(9) 0.002(8)
C30 0.057(8) 0.021(6) 0.030(7) 0.004(5) 0.006(6) -0.009(6)
C31 0.044(8) 0.021(6) 0.022(6) -0.008(5) 0.008(6) 0.006(5)
C32 0.052(9) 0.024(6) 0.048(8) -0.002(6) 0.014(7) -0.002(6)
C33 0.048(9) 0.023(6) 0.063(10) -0.006(6) -0.004(7) -0.005(6)
C34 0.062(11) 0.040(9) 0.086(13) -0.024(9) 0.030(9) 0.001(8)
C35 0.096(14) 0.048(10) 0.074(12) 0.001(9) 0.047(11) -0.015(9)
C36 0.066(11) 0.049(9) 0.060(10) -0.006(8) 0.000(9) -0.015(8)
C37 0.062(10) 0.041(8) 0.042(8) 0.005(7) 0.010(7) -0.024(7)
C38 0.026(3) 0.026(3) 0.026(3) -0.0002(10) 0.0022(10) -0.0002(10)
C39 0.038(8) 0.026(6) 0.022(6) -0.001(5) 0.000(6) 0.000(6)
C40 0.036(8) 0.034(7) 0.042(8) 0.002(6) -0.007(6) 0.005(6)
C41 0.050(9) 0.019(6) 0.054(9) -0.018(6) -0.002(7) 0.007(6)
C42 0.065(10) 0.021(7) 0.034(8) -0.001(6) -0.014(7) -0.002(6)
C43 0.031(3) 0.031(3) 0.031(3) -0.0005(10) 0.0021(10) -0.0003(10)
C44 0.053(9) 0.032(7) 0.024(7) -0.018(6) -0.001(6) 0.006(6)
C45 0.070(12) 0.053(10) 0.056(10) 0.004(8) -0.008(9) -0.003(9)
C46 0.059(11) 0.058(10) 0.061(11) -0.010(8) -0.018(9) -0.014(8)
C47 0.066(11) 0.051(9) 0.040(9) 0.021(7) -0.010(8) 0.004(8)
C48 0.096(14) 0.056(10) 0.026(8) -0.001(7) 0.001(8) 0.000(9)
C49 0.053(9) 0.028(7) 0.042(8) 0.002(6) 0.000(7) 0.000(6)
N1 0.051(7) 0.020(5) 0.020(5) -0.007(4) 0.000(5) -0.007(5)
N2 0.048(7) 0.022(5) 0.039(6) -0.001(5) 0.011(5) -0.015(5)
N3 0.038(3) 0.037(3) 0.037(3) 0.0002(10) 0.0024(10) 0.0001(10)
O1 0.056(6) 0.009(4) 0.032(5) 0.003(3) 0.008(4) 0.002(4)
O2 0.051(3) 0.049(3) 0.048(3) -0.0004(10) 0.0025(10) 0.0022(10)
P1 0.038(2) 0.0179(15) 0.0239(17) 0.0002(13) 0.0013(14) 0.0040(14)
Cl1 0.048(2) 0.0175(14) 0.0250(16) -0.0013(12) -0.0018(14) -0.0050(13)
Ru1 0.0451(6) 0.0127(4) 0.0213(5) -0.0007(4) -0.0008(4) -0.0013(5)

loop_
_atom_type_symbol
_atom_type_description
_atom_type_scat_dispersion_real
_atom_type_scat_dispersion_imag
_atom_type_scat_source
C C 0.0033 0.0016 'International Tables Vol C Tables 4.2.6.8 and 6.1.1.4'
H H 0.0000 0.0000 'International Tables Vol C Tables 4.2.6.8 and 6.1.1.4'
N N 0.0061 0.0033 'International Tables Vol C Tables 4.2.6.8 and 6.1.1.4'
O O 0.0106 0.0060 'International Tables Vol C Tables 4.2.6.8 and 6.1.1.4'
P P 0.1023 0.0942 'International Tables Vol C Tables 4.2.6.8 and 6.1.1.4'
Cl Cl 0.1484 0.1585 'International Tables Vol C Tables 4.2.6.8 and 6.1.1.4'
Ru Ru -1.2594 0.8363 'International Tables Vol C Tables 4.2.6.8 and 6.1.1.4'

loop_
_geom_angle_atom_site_label_1
_geom_angle_atom_site_label_2
_geom_angle_atom_site_label_3
_geom_angle
N2 C1 N1 105.4(10)
N2 C1 Ru1 131.5(9)
N1 C1 Ru1 122.3(9)
C3 C2 N1 98.9(10)
C3 C2 H2A 112.0
N1 C2 H2A 112.0
C3 C2 H2B 112.0
N1 C2 H2B 112.0
H2A C2 H2B 109.7
N2 C3 C2 107.1(11)
N2 C3 H3A 110.3
C2 C3 H3A 110.3
N2 C3 H3B 110.3
C2 C3 H3B 110.3
H3A C3 H3B 108.5
C9 C4 C5 124.0(12)
C9 C4 N2 119.1(11)
C5 C4 N2 116.6(11)
C4 C5 C6 114.0(14)
C4 C5 C13 122.0(13)
C6 C5 C13 123.8(14)
C7 C6 C5 122.2(17)
C7 C6 H6 118.9
C5 C6 H6 118.9
C6 C7 C8 124.1(17)
C6 C7 H7 118.0
C8 C7 H7 118.0
C7 C8 C9 116.1(15)
C7 C8 H8 122.0
C9 C8 H8 122.0
C4 C9 C8 119.3(13)
C4 C9 C10 125.2(12)
C8 C9 C10 115.4(13)
C9 C10 C11 114.0(12)
C9 C10 C12 110.4(11)
C11 C10 C12 110.0(13)
C9 C10 H10 107.4
C11 C10 H10 107.4
C12 C10 H10 107.4
C10 C11 H11A 109.5
C10 C11 H11B 109.5
H11A C11 H11B 109.5
C10 C11 H11C 109.5
H11A C11 H11C 109.5
H11B C11 H11C 109.5
C10 C12 H12A 109.5
C10 C12 H12B 109.5
H12A C12 H12B 109.5
C10 C12 H12C 109.5
H12A C12 H12C 109.5
H12B C12 H12C 109.5
C14 C13 C5 111.3(16)
C14 C13 C15 109.8(17)
C5 C13 C15 110.6(16)
C14 C13 H13 108.3
C5 C13 H13 108.3
C15 C13 H13 108.3
C13 C14 H14A 109.5
C13 C14 H14B 109.5
H14A C14 H14B 109.5
C13 C14 H14C 109.5
H14A C14 H14C 109.5
H14B C14 H14C 109.5
C13 C15 H15A 109.5
C13 C15 H15B 109.5
H15A C15 H15B 109.5
C13 C15 H15C 109.5
H15A C15 H15C 109.5
H15B C15 H15C 109.5
C17 C16 C22 121.8(13)
C17 C16 N1 120.5(11)
C22 C16 N1 117.7(11)
C19 C17 C16 119.8(12)
C19 C17 C27 118.5(12)
C16 C17 C27 121.7(13)
C17 C19 C20 121.8(13)
C17 C19 H19 119.1
C20 C19 H19 119.1
C21 C20 C19 116.5(14)
C21 C20 H20 121.7
C19 C20 H20 121.7
C20 C21 C22 124.7(14)
C20 C21 H21 117.7
C22 C21 H21 117.7
C16 C22 C21 115.2(12)
C16 C22 C23 123.6(13)
C21 C22 C23 121.1(12)
C22 C23 C24 109.9(11)
C22 C23 C26 111.1(12)
C24 C23 C26 109.3(10)
C22 C23 H23 108.8
C24 C23 H23 108.8
C26 C23 H23 108.8
C23 C24 H24A 109.5
C23 C24 H24B 109.5
H24A C24 H24B 109.5
C23 C24 H24C 109.5
H24A C24 H24C 109.5
H24B C24 H24C 109.5
C23 C26 H26A 109.5
C23 C26 H26B 109.5
H26A C26 H26B 109.5
C23 C26 H26C 109.5
H26A C26 H26C 109.5
H26B C26 H26C 109.5
C29 C27 C17 114.0(12)
C29 C27 C28 107.9(12)
C17 C27 C28 111.0(12)
C29 C27 H27 107.9
C17 C27 H27 107.9
C28 C27 H27 107.9
C27 C28 H28A 109.5
C27 C28 H28B 109.5
H28A C28 H28B 109.5
C27 C28 H28C 109.5
H28A C28 H28C 109.5
H28B C28 H28C 109.5
C27 C29 H29A 109.5
C27 C29 H29B 109.5
H29A C29 H29B 109.5
C27 C29 H29C 109.5
H29A C29 H29C 109.5
H29B C29 H29C 109.5
N3 C30 C31 115.6(12)
N3 C30 H30 122.2
C31 C30 H30 122.2
C30 C31 Ru1 116.4(10)
C30 C31 H31 121.8
Ru1 C31 H31 121.8
C33 C32 C37 108.1(11)
C33 C32 P1 110.1(9)
C37 C32 P1 115.5(10)
C33 C32 H32 107.6
C37 C32 H32 107.6
P1 C32 H32 107.6
C32 C33 C34 109.2(11)
C32 C33 H33A 109.8
C34 C33 H33A 109.8
C32 C33 H33B 109.8
C34 C33 H33B 109.8
H33A C33 H33B 108.3
C35 C34 C33 109.7(13)
C35 C34 H34A 109.7
C33 C34 H34A 109.7
C35 C34 H34B 109.7
C33 C34 H34B 109.7
H34A C34 H34B 108.2
C36 C35 C34 112.1(14)
C36 C35 H35A 109.2
C34 C35 H35A 109.2
C36 C35 H35B 109.2
C34 C35 H35B 109.2
H35A C35 H35B 107.9
C35 C36 C37 110.0(13)
C35 C36 H36A 109.7
C37 C36 H36A 109.7
C35 C36 H36B 109.7
C37 C36 H36B 109.7
H36A C36 H36B 108.2
C36 C37 C32 110.6(13)
C36 C37 H37A 109.5
C32 C37 H37A 109.5
C36 C37 H37B 109.5
C32 C37 H37B 109.5
H37A C37 H37B 108.1
C39 C38 C43 111.4(10)
C39 C38 P1 117.2(8)
C43 C38 P1 113.1(8)
C39 C38 H38 104.6
C43 C38 H38 104.6
P1 C38 H38 104.6
C38 C39 C40 110.3(10)
C38 C39 H39A 109.6
C40 C39 H39A 109.6
C38 C39 H39B 109.6
C40 C39 H39B 109.6
H39A C39 H39B 108.1
C39 C40 C41 111.9(10)
C39 C40 H40A 109.2
C41 C40 H40A 109.2
C39 C40 H40B 109.2
C41 C40 H40B 109.2
H40A C40 H40B 107.9
C42 C41 C40 112.5(11)
C42 C41 H41A 109.1
C40 C41 H41A 109.1
C42 C41 H41B 109.1
C40 C41 H41B 109.1
H41A C41 H41B 107.8
C41 C42 C43 113.1(11)
C41 C42 H42A 109.0
C43 C42 H42A 109.0
C41 C42 H42B 109.0
C43 C42 H42B 109.0
H42A C42 H42B 107.8
C42 C43 C38 109.6(10)
C42 C43 H43A 109.8
C38 C43 H43A 109.8
C42 C43 H43B 109.8
C38 C43 H43B 109.8
H43A C43 H43B 108.2
C45 C44 C49 114.9(12)
C45 C44 P1 115.1(9)
C49 C44 P1 112.5(9)
C45 C44 H44 104.2
C49 C44 H44 104.2
P1 C44 H44 104.2
C46 C45 C44 109.9(13)
C46 C45 H45A 109.7
C44 C45 H45A 109.7
C46 C45 H45B 109.7
C44 C45 H45B 109.7
H45A C45 H45B 108.2
C47 C46 C45 112.8(13)
C47 C46 H46A 109.0
C45 C46 H46A 109.0
C47 C46 H46B 109.0
C45 C46 H46B 109.0
H46A C46 H46B 107.8
C48 C47 C46 111.3(13)
C48 C47 H47A 109.4
C46 C47 H47A 109.4
C48 C47 H47B 109.4
C46 C47 H47B 109.4
H47A C47 H47B 108.0
C47 C48 C49 114.3(13)
C47 C48 H48A 108.7
C49 C48 H48A 108.7
C47 C48 H48B 108.7
C49 C48 H48B 108.7
H48A C48 H48B 107.6
C44 C49 C48 109.6(12)
C44 C49 H49A 109.8
C48 C49 H49A 109.8
C44 C49 H49B 109.8
C48 C49 H49B 109.8
H49A C49 H49B 108.2
C1 N1 C16 127.3(10)
C1 N1 C2 113.2(10)
C16 N1 C2 118.8(9)
C1 N2 C3 114.0(11)
C1 N2 C4 124.3(10)
C3 N2 C4 121.6(10)
O2 N3 C30 132.3(12)
O2 N3 O1 109.8(10)
C30 N3 O1 117.6(10)
N3 O1 Ru1 111.1(7)
C44 P1 C38 105.6(5)
C44 P1 C32 100.5(6)
C38 P1 C32 103.2(5)
C44 P1 Ru1 121.6(4)
C38 P1 Ru1 115.4(4)
C32 P1 Ru1 108.0(4)
C31 Ru1 O1 79.2(4)
C31 Ru1 C1 99.0(5)
O1 Ru1 C1 97.9(4)
C31 Ru1 Cl1 104.2(4)
O1 Ru1 Cl1 176.5(3)
C1 Ru1 Cl1 82.4(3)
C31 Ru1 P1 94.0(3)
O1 Ru1 P1 91.9(2)
C1 Ru1 P1 165.0(3)
Cl1 Ru1 P1 87.22(10)

loop_
_geom_bond_atom_site_label_1
_geom_bond_atom_site_label_2
_geom_bond_distance
C1 N2 1.333(15)
C1 N1 1.358(15)
C1 Ru1 2.069(12)
C2 C3 1.487(17)
C2 N1 1.483(15)
C2 H2A 0.9900
C2 H2B 0.9900
C3 N2 1.367(17)
C3 H3A 0.9900
C3 H3B 0.9900
C4 C9 1.334(18)
C4 C5 1.428(18)
C4 N2 1.456(16)
C5 C6 1.43(2)
C5 C13 1.52(2)
C6 C7 1.29(2)
C6 H6 0.9500
C7 C8 1.40(2)
C7 H7 0.9500
C8 C9 1.43(2)
C8 H8 0.9500
C9 C10 1.525(18)
C10 C11 1.525(18)
C10 C12 1.535(19)
C10 H10 1.0000
C11 H11A 0.9800
C11 H11B 0.9800
C11 H11C 0.9800
C12 H12A 0.9800
C12 H12B 0.9800
C12 H12C 0.9800
C13 C14 1.47(2)
C13 C15 1.54(3)
C13 H13 1.0000
C14 H14A 0.9800
C14 H14B 0.9800
C14 H14C 0.9800
C15 H15A 0.9800
C15 H15B 0.9800
C15 H15C 0.9800
C16 C17 1.396(18)
C16 C22 1.402(18)
C16 N1 1.437(17)
C17 C19 1.366(19)
C17 C27 1.524(17)
C19 C20 1.397(19)
C19 H19 0.9500
C20 C21 1.39(2)
C20 H20 0.9500
C21 C22 1.404(19)
C21 H21 0.9500
C22 C23 1.496(18)
C23 C24 1.528(18)
C23 C26 1.538(18)
C23 H23 1.0000
C24 H24A 0.9800
C24 H24B 0.9800
C24 H24C 0.9800
C26 H26A 0.9800
C26 H26B 0.9800
C26 H26C 0.9800
C27 C29 1.53(2)
C27 C28 1.555(18)
C27 H27 1.0000
C28 H28A 0.9800
C28 H28B 0.9800
C28 H28C 0.9800
C29 H29A 0.9800
C29 H29B 0.9800
C29 H29C 0.9800
C30 N3 1.299(16)
C30 C31 1.378(16)
C30 H30 0.9500
C31 Ru1 1.878(12)
C31 H31 0.9500
C32 C33 1.531(18)
C32 C37 1.544(18)
C32 P1 1.861(14)
C32 H32 1.0000
C33 C34 1.53(2)
C33 H33A 0.9900
C33 H33B 0.9900
C34 C35 1.51(2)
C34 H34A 0.9900
C34 H34B 0.9900
C35 C36 1.49(2)
C35 H35A 0.9900
C35 H35B 0.9900
C36 C37 1.54(2)
C36 H36A 0.9900
C36 H36B 0.9900
C37 H37A 0.9900
C37 H37B 0.9900
C38 C39 1.511(16)
C38 C43 1.544(16)
C38 P1 1.847(12)
C38 H38 1.0000
C39 C40 1.522(16)
C39 H39A 0.9900
C39 H39B 0.9900
C40 C41 1.526(17)
C40 H40A 0.9900
C40 H40B 0.9900
C41 C42 1.506(19)
C41 H41A 0.9900
C41 H41B 0.9900
C42 C43 1.521(17)
C42 H42A 0.9900
C42 H42B 0.9900
C43 H43A 0.9900
C43 H43B 0.9900
C44 C45 1.52(2)
C44 C49 1.544(19)
C44 P1 1.836(12)
C44 H44 1.0000
C45 C46 1.52(2)
C45 H45A 0.9900
C45 H45B 0.9900
C46 C47 1.51(2)
C46 H46A 0.9900
C46 H46B 0.9900
C47 C48 1.47(2)
C47 H47A 0.9900
C47 H47B 0.9900
C48 C49 1.561(19)
C48 H48A 0.9900
C48 H48B 0.9900
C49 H49A 0.9900
C49 H49B 0.9900
N3 O2 1.269(13)
N3 O1 1.330(13)
O1 Ru1 2.055(8)
P1 Ru1 2.406(3)
Cl1 Ru1 2.374(3)

loop_
_geom_torsion_atom_site_label_1
_geom_torsion_atom_site_label_2
_geom_torsion_atom_site_label_3
_geom_torsion_atom_site_label_4
_geom_torsion
N1 C2 C3 N2 10.3(13)
C9 C4 C5 C6 5.6(19)
N2 C4 C5 C6 179.8(11)
C9 C4 C5 C13 -169.2(14)
N2 C4 C5 C13 5.0(19)
C4 C5 C6 C7 -4(2)
C13 C5 C6 C7 171.0(16)
C5 C6 C7 C8 2(3)
C6 C7 C8 C9 -2(2)
C5 C4 C9 C8 -6.1(19)
N2 C4 C9 C8 179.9(11)
C5 C4 C9 C10 175.4(11)
N2 C4 C9 C10 1.4(19)
C7 C8 C9 C4 4.2(19)
C7 C8 C9 C10 -177.2(12)
C4 C9 C10 C11 130.7(14)
C8 C9 C10 C11 -47.9(16)
C4 C9 C10 C12 -104.8(15)
C8 C9 C10 C12 76.6(15)
C4 C5 C13 C14 97.1(18)
C6 C5 C13 C14 -77(2)
C4 C5 C13 C15 -140.5(15)
C6 C5 C13 C15 45(2)
C22 C16 C17 C19 -0.2(17)
N1 C16 C17 C19 -178.4(10)
C22 C16 C17 C27 176.3(11)
N1 C16 C17 C27 -1.8(17)
C16 C17 C19 C20 1.2(19)
C27 C17 C19 C20 -175.5(12)
C17 C19 C20 C21 2(2)
C19 C20 C21 C22 -6(2)
C17 C16 C22 C21 -3.3(17)
N1 C16 C22 C21 174.9(11)
C17 C16 C22 C23 179.7(11)
N1 C16 C22 C23 -2.1(17)
C20 C21 C22 C16 6(2)
C20 C21 C22 C23 -176.5(13)
C16 C22 C23 C24 109.8(14)
C21 C22 C23 C24 -67.0(16)
C16 C22 C23 C26 -129.1(13)
C21 C22 C23 C26 54.1(16)
C19 C17 C27 C29 -32.4(17)
C16 C17 C27 C29 151.0(12)
C19 C17 C27 C28 89.7(15)
C16 C17 C27 C28 -86.9(15)
N3 C30 C31 Ru1 -3.5(14)
C37 C32 C33 C34 -60.8(15)
P1 C32 C33 C34 172.2(11)
C32 C33 C34 C35 60.5(16)
C33 C34 C35 C36 -58.8(18)
C34 C35 C36 C37 56.5(19)
C35 C36 C37 C32 -56.9(17)
C33 C32 C37 C36 59.2(15)
P1 C32 C37 C36 -177.0(10)
C43 C38 C39 C40 -58.4(13)
P1 C38 C39 C40 169.2(8)
C38 C39 C40 C41 55.2(14)
C39 C40 C41 C42 -51.9(16)
C40 C41 C42 C43 51.8(15)
C41 C42 C43 C38 -53.6(14)
C39 C38 C43 C42 57.3(13)
P1 C38 C43 C42 -168.3(9)
C49 C44 C45 C46 51.9(16)
P1 C44 C45 C46 -175.0(11)
C44 C45 C46 C47 -55.0(18)
C45 C46 C47 C48 57.1(19)
C46 C47 C48 C49 -54.3(18)
C45 C44 C49 C48 -48.4(15)
P1 C44 C49 C48 177.4(9)
C47 C48 C49 C44 49.4(17)
N2 C1 N1 C16 170.1(11)
Ru1 C1 N1 C16 -19.1(16)
N2 C1 N1 C2 -0.6(14)
Ru1 C1 N1 C2 170.1(8)
C17 C16 N1 C1 -68.5(16)
C22 C16 N1 C1 113.2(13)
C17 C16 N1 C2 101.8(13)
C22 C16 N1 C2 -76.4(14)
C3 C2 N1 C1 -6.1(13)
C3 C2 N1 C16 -177.7(10)
N1 C1 N2 C3 8.3(14)
Ru1 C1 N2 C3 -161.3(10)
N1 C1 N2 C4 -166.8(11)
Ru1 C1 N2 C4 23.7(18)
C2 C3 N2 C1 -12.4(15)
C2 C3 N2 C4 162.8(11)
C9 C4 N2 C1 -103.1(15)
C5 C4 N2 C1 82.4(15)
C9 C4 N2 C3 82.2(16)
C5 C4 N2 C3 -92.3(15)
C31 C30 N3 O2 -168.6(12)
C31 C30 N3 O1 4.3(16)
O2 N3 O1 Ru1 171.4(7)
C30 N3 O1 Ru1 -3.0(12)
C45 C44 P1 C38 162.9(10)
C49 C44 P1 C38 -62.9(10)
C45 C44 P1 C32 55.8(12)
C49 C44 P1 C32 -170.0(9)
C45 C44 P1 Ru1 -63.1(12)
C49 C44 P1 Ru1 71.0(9)
C39 C38 P1 C44 89.5(10)
C43 C38 P1 C44 -42.1(10)
C39 C38 P1 C32 -165.4(9)
C43 C38 P1 C32 63.0(10)
C39 C38 P1 Ru1 -47.8(10)
C43 C38 P1 Ru1 -179.4(7)
C33 C32 P1 C44 -95.7(10)
C37 C32 P1 C44 141.5(10)
C33 C32 P1 C38 155.3(10)
C37 C32 P1 C38 32.6(11)
C33 C32 P1 Ru1 32.7(11)
C37 C32 P1 Ru1 -90.1(9)
C30 C31 Ru1 O1 1.4(8)
C30 C31 Ru1 C1 -95.0(9)
C30 C31 Ru1 Cl1 -179.4(8)
C30 C31 Ru1 P1 92.5(9)
N3 O1 Ru1 C31 0.8(7)
N3 O1 Ru1 C1 98.5(7)
N3 O1 Ru1 Cl1 -167(3)
N3 O1 Ru1 P1 -92.9(7)
N2 C1 Ru1 C31 -17.1(13)
N1 C1 Ru1 C31 174.8(10)
N2 C1 Ru1 O1 -97.4(12)
N1 C1 Ru1 O1 94.5(10)
N2 C1 Ru1 Cl1 86.1(12)
N1 C1 Ru1 Cl1 -82.0(10)
N2 C1 Ru1 P1 132.6(12)
N1 C1 Ru1 P1 -35(2)
C44 P1 Ru1 C31 -58.4(6)
C38 P1 Ru1 C31 71.5(6)
C32 P1 Ru1 C31 -173.6(6)
C44 P1 Ru1 O1 20.9(6)
C38 P1 Ru1 O1 150.8(5)
C32 P1 Ru1 O1 -94.3(5)
C44 P1 Ru1 C1 151.5(14)
C38 P1 Ru1 C1 -78.6(14)
C32 P1 Ru1 C1 36.3(15)
C44 P1 Ru1 Cl1 -162.4(5)
C38 P1 Ru1 Cl1 -32.5(4)
C32 P1 Ru1 Cl1 82.4(5)

loop_
_platon_squeeze_void_nr
_platon_squeeze_void_average_x
_platon_squeeze_void_average_y
_platon_squeeze_void_average_z
_platon_squeeze_void_volume
_platon_squeeze_void_count_electrons
_platon_squeeze_void_content
1 0.000 0.000 0.500 463 147 ' '
2 1.000 0.500 0.000 463 147 ' '
